data_2223689
loop_
_publ_author_name
'T\"ufek\,ci, Marife'
'Bing\"ol Alpaslan, Yelda'
'Macit, Mustafa'
'Erd\"onmez, Ahmet'

_publ_section_title
;
 (<i>E</i>)-2-[(4-Chlorophenyl)iminomethyl]-4-(trifluoromethoxy)phenol
;
_journal_coeditor_code CI2934
_journal_issue 11
_journal_name_full 'Acta Crystallographica Section E'
_journal_page_first o2704
_journal_paper_doi 10.1107/S1600536809040690
_journal_volume 65
_journal_year 2009
_chemical_formula_iupac 'C14 H9 Cl F3 N O2'
_chemical_formula_moiety 'C14 H9 Cl F3 N O2'
_chemical_formula_sum 'C14 H9 Cl F3 N O2'
_chemical_formula_weight 315.67
_chemical_name_systematic
;
(<i>E</i>)-2-[(4-Chlorophenyl)iminomethyl]-4-(trifluoromethoxy)phenol
;
_space_group_IT_number 14
_symmetry_cell_setting monoclinic
_symmetry_space_group_name_Hall '-P 2ybc'
_symmetry_space_group_name_H-M 'P 1 21/c 1'
_atom_sites_solution_hydrogens geom
_atom_sites_solution_primary direct
_atom_sites_solution_secondary difmap
_audit_creation_method SHELXL-97
_cell_angle_alpha 90.000(5)
_cell_angle_beta 96.012(5)
_cell_angle_gamma 90.000(5)
_cell_formula_units_Z 4
_cell_length_a 29.612(5)
_cell_length_b 7.195(5)
_cell_length_c 6.375(5)
_cell_measurement_reflns_used 13303
_cell_measurement_temperature 296(2)
_cell_measurement_theta_max 26.72
_cell_measurement_theta_min 2.07
_cell_volume 1350.8(14)
_computing_cell_refinement 'X-AREA (Stoe & Cie, 2002)'
_computing_data_collection 'X-AREA (Stoe & Cie, 2002)'
_computing_data_reduction 'X-RED32 (Stoe & Cie, 2002)'
_computing_molecular_graphics 'ORTEP-3 for Windows (Farrugia, 1997)'
_computing_publication_material 'WinGX (Farrugia, 1999)'
_computing_structure_refinement 'SHELXL97 (Sheldrick, 2008)'
_computing_structure_solution 'SHELXS97 (Sheldrick, 2008)'
_diffrn_ambient_temperature 296(2)
_diffrn_detector_area_resol_mean 6.67
_diffrn_measured_fraction_theta_full 0.977
_diffrn_measured_fraction_theta_max 0.977
_diffrn_measurement_device_type 'Stoe IPDS-II'
_diffrn_measurement_method \w
_diffrn_radiation_monochromator graphite
_diffrn_radiation_source 'fine-focus sealed tube'
_diffrn_radiation_type MoK\a
_diffrn_radiation_wavelength 0.71069
_diffrn_reflns_av_R_equivalents 0.0594
_diffrn_reflns_av_sigmaI/netI 0.0388
_diffrn_reflns_limit_h_max 32
_diffrn_reflns_limit_h_min -36
_diffrn_reflns_limit_k_max 8
_diffrn_reflns_limit_k_min -8
_diffrn_reflns_limit_l_max 7
_diffrn_reflns_limit_l_min -7
_diffrn_reflns_number 11226
_diffrn_reflns_theta_full 26.00
_diffrn_reflns_theta_max 26.00
_diffrn_reflns_theta_min 2.77
_diffrn_standards_decay_% 0
_diffrn_standards_interval_count 0
_diffrn_standards_number 0
_exptl_absorpt_coefficient_mu 0.321
_exptl_absorpt_correction_T_max 0.9655
_exptl_absorpt_correction_T_min 0.8442
_exptl_absorpt_correction_type integration
_exptl_absorpt_process_details '(X-RED32; Stoe & Cie, 2002)'
_exptl_crystal_colour 'light brown'
_exptl_crystal_density_diffrn 1.552
_exptl_crystal_density_method 'not measured'
_exptl_crystal_description Plate
_exptl_crystal_F_000 640
_exptl_crystal_size_max 0.720
_exptl_crystal_size_mid 0.437
_exptl_crystal_size_min 0.100
_refine_diff_density_max 0.320
_refine_diff_density_min -0.334
_refine_ls_extinction_method none
_refine_ls_goodness_of_fit_ref 1.038
_refine_ls_hydrogen_treatment constr
_refine_ls_matrix_type full
_refine_ls_number_parameters 190
_refine_ls_number_reflns 2579
_refine_ls_number_restraints 0
_refine_ls_restrained_S_all 1.038
_refine_ls_R_factor_all 0.0991
_refine_ls_R_factor_gt 0.0624
_refine_ls_shift/su_max 0.001
_refine_ls_shift/su_mean 0.000
_refine_ls_structure_factor_coef Fsqd
_refine_ls_weighting_details 'calc w=1/[\s^2^(Fo^2^)+(0.1139P)^2^] where P=(Fo^2^+2Fc^2^)/3'
_refine_ls_weighting_scheme calc
_refine_ls_wR_factor_gt 0.1785
_refine_ls_wR_factor_ref 0.2014
_reflns_number_gt 1539
_reflns_number_total 2579
_reflns_threshold_expression I>2\s(I)
_cod_data_source_file ci2934.cif
_cod_data_source_block I
_cod_depositor_comments
;
The following automatic conversions were performed:
'_symmetry_cell_setting' value 'Monoclinic' changed to 'monoclinic'
according to '/home/saulius/struct/CIF-dictionaries/cif_core.dic'
dictionary named 'cif_core.dic' version 2.4.1 from 2010-06-29.

Automatic conversion script
Id: cif_fix_enum 1527 2010-12-29 10:47:43Z saulius 

The following automatic conversions were performed:

'_symmetry_cell_setting' value 'Monoclinic' changed to 'monoclinic'
according to /home/saulius/struct/CIF-dictionaries/cif_core.dic
dictionary named 'cif_core.dic' version 2.4.1 from 2010-06-29.

Automatic conversion script
Id: cif_fix_values 1715 2011-07-08 13:25:40Z adriana 
;
_cod_original_sg_symbol_H-M 'P 21/c'
_cod_database_code 2223689
_cod_database_fobs_code 2223689

loop_
_symmetry_equiv_pos_as_xyz
'x, y, z'
'-x, y+1/2, -z+1/2'
'-x, -y, -z'
'x, -y-1/2, z-1/2'

loop_
_atom_site_type_symbol
_atom_site_label
_atom_site_fract_x
_atom_site_fract_y
_atom_site_fract_z
_atom_site_U_iso_or_equiv
_atom_site_adp_type
_atom_site_calc_flag
_atom_site_refinement_flags
_atom_site_occupancy
_atom_site_disorder_assembly
_atom_site_disorder_group
C C1 0.79069(11) 0.5332(4) 0.8304(4) 0.0561(7) Uani d . 1 . .
C C2 0.83127(11) 0.5846(4) 0.7543(5) 0.0595(8) Uani d . 1 . .
H H2 0.8309 0.6345 0.6196 0.071 Uiso calc R 1 . .
C C3 0.87134(11) 0.5624(4) 0.8759(5) 0.0612(8) Uani d . 1 . .
C C4 0.87339(12) 0.4841(4) 1.0761(5) 0.0651(8) Uani d . 1 . .
H H4 0.9012 0.4679 1.1566 0.078 Uiso calc R 1 . .
C C5 0.83396(12) 0.4317(4) 1.1521(5) 0.0662(9) Uani d . 1 . .
H H5 0.8351 0.3769 1.2847 0.079 Uiso calc R 1 . .
C C6 0.79214(11) 0.4581(4) 1.0363(5) 0.0607(8) Uani d . 1 . .
C C8 0.74786(12) 0.5520(4) 0.6986(5) 0.0616(8) Uani d . 1 . .
H H8 0.7481 0.5908 0.5596 0.074 Uiso calc R 1 . .
C C9 0.66929(11) 0.5123(4) 0.6311(5) 0.0598(7) Uani d . 1 . .
C C10 0.62906(12) 0.5708(4) 0.7062(5) 0.0674(8) Uani d . 1 . .
H H10 0.6298 0.6195 0.8417 0.081 Uiso calc R 1 . .
C C11 0.58855(13) 0.5576(5) 0.5832(6) 0.0778(10) Uani d . 1 . .
H H11 0.5619 0.5972 0.6350 0.093 Uiso calc R 1 . .
C C12 0.58717(12) 0.4860(5) 0.3835(6) 0.0716(9) Uani d . 1 . .
C C13 0.62616(13) 0.4247(5) 0.3058(5) 0.0707(9) Uani d . 1 . .
H H13 0.6248 0.3734 0.1713 0.085 Uiso calc R 1 . .
C C14 0.66709(12) 0.4392(4) 0.4268(5) 0.0637(8) Uani d . 1 . .
H H14 0.6935 0.4003 0.3729 0.076 Uiso calc R 1 . .
C C15 0.94016(13) 0.5208(5) 0.7263(6) 0.0748(9) Uani d . 1 . .
N N1 0.70971(9) 0.5168(3) 0.7683(4) 0.0618(7) Uani d . 1 . .
O O1 0.75423(9) 0.4102(3) 1.1218(4) 0.0773(7) Uani d . 1 . .
H H1 0.7320 0.4327 1.0380 0.116 Uiso calc R 1 . .
O O2 0.91140(8) 0.6360(3) 0.8050(4) 0.0756(7) Uani d . 1 . .
F F1 0.91975(12) 0.4373(4) 0.5572(5) 0.1403(12) Uani d . 1 . .
F F2 0.97374(9) 0.6120(4) 0.6655(5) 0.1174(9) Uani d . 1 . .
F F3 0.95437(12) 0.3876(5) 0.8491(6) 0.1558(15) Uani d . 1 . .
Cl Cl1 0.53598(4) 0.46496(19) 0.22578(19) 0.1103(5) Uani d . 1 . .

loop_
_atom_site_aniso_label
_atom_site_aniso_U_11
_atom_site_aniso_U_22
_atom_site_aniso_U_33
_atom_site_aniso_U_12
_atom_site_aniso_U_13
_atom_site_aniso_U_23
C1 0.0635(19) 0.0520(15) 0.0530(16) -0.0008(13) 0.0076(13) -0.0016(12)
C2 0.068(2) 0.0537(15) 0.0575(16) -0.0002(13) 0.0091(15) 0.0024(13)
C3 0.0584(19) 0.0548(16) 0.0713(19) -0.0048(13) 0.0118(15) -0.0032(13)
C4 0.067(2) 0.0586(17) 0.0674(18) 0.0012(14) -0.0043(15) -0.0038(14)
C5 0.081(3) 0.0627(18) 0.0551(17) 0.0009(15) 0.0063(16) -0.0006(13)
C6 0.067(2) 0.0583(17) 0.0576(17) -0.0009(14) 0.0121(15) -0.0030(13)
C8 0.069(2) 0.0602(17) 0.0557(16) -0.0005(14) 0.0073(15) 0.0022(13)
C9 0.063(2) 0.0565(15) 0.0609(17) -0.0012(13) 0.0101(15) 0.0027(13)
C10 0.067(2) 0.076(2) 0.0608(18) 0.0042(16) 0.0156(16) -0.0032(15)
C11 0.059(2) 0.089(2) 0.087(2) 0.0072(17) 0.0131(18) 0.0024(19)
C12 0.066(2) 0.0692(19) 0.077(2) -0.0015(16) -0.0024(17) 0.0100(17)
C13 0.076(3) 0.074(2) 0.0614(18) 0.0006(16) 0.0042(17) 0.0013(15)
C14 0.062(2) 0.0690(19) 0.0614(18) 0.0028(14) 0.0144(15) 0.0015(14)
C15 0.070(2) 0.079(2) 0.075(2) -0.0030(19) 0.0089(18) 0.0058(19)
N1 0.0598(17) 0.0655(15) 0.0608(15) 0.0022(12) 0.0094(13) 0.0018(11)
O1 0.0702(16) 0.1015(17) 0.0622(13) -0.0015(12) 0.0164(11) 0.0150(12)
O2 0.0702(16) 0.0633(13) 0.0952(16) -0.0058(11) 0.0180(13) -0.0014(11)
F1 0.137(3) 0.158(3) 0.130(2) -0.025(2) 0.032(2) -0.063(2)
F2 0.0774(17) 0.126(2) 0.154(2) -0.0122(14) 0.0383(16) 0.0144(17)
F3 0.129(3) 0.169(3) 0.181(3) 0.081(2) 0.066(2) 0.091(2)
Cl1 0.0737(8) 0.1402(10) 0.1111(9) -0.0048(6) -0.0188(6) 0.0037(7)

loop_
_atom_type_symbol
_atom_type_description
_atom_type_scat_dispersion_real
_atom_type_scat_dispersion_imag
_atom_type_scat_source
C C 0.0033 0.0016 'International Tables Vol C Tables 4.2.6.8 and 6.1.1.4'
H H 0.0000 0.0000 'International Tables Vol C Tables 4.2.6.8 and 6.1.1.4'
N N 0.0061 0.0033 'International Tables Vol C Tables 4.2.6.8 and 6.1.1.4'
O O 0.0106 0.0060 'International Tables Vol C Tables 4.2.6.8 and 6.1.1.4'
F F 0.0171 0.0103 'International Tables Vol C Tables 4.2.6.8 and 6.1.1.4'
Cl Cl 0.1484 0.1585 'International Tables Vol C Tables 4.2.6.8 and 6.1.1.4'

loop_
_geom_angle_atom_site_label_1
_geom_angle_atom_site_label_2
_geom_angle_atom_site_label_3
_geom_angle_site_symmetry_1
_geom_angle_site_symmetry_3
_geom_angle
_geom_angle_publ_flag
C2 C1 C6 . . 118.7(3) ?
C2 C1 C8 . . 120.4(3) ?
C6 C1 C8 . . 120.8(3) ?
C3 C2 C1 . . 120.3(3) ?
C3 C2 H2 . . 119.8 ?
C1 C2 H2 . . 119.8 ?
C2 C3 C4 . . 121.6(3) ?
C2 C3 O2 . . 119.1(3) ?
C4 C3 O2 . . 119.1(3) ?
C5 C4 C3 . . 118.8(3) ?
C5 C4 H4 . . 120.6 ?
C3 C4 H4 . . 120.6 ?
C4 C5 C6 . . 121.5(3) ?
C4 C5 H5 . . 119.2 ?
C6 C5 H5 . . 119.2 ?
O1 C6 C5 . . 119.1(3) ?
O1 C6 C1 . . 121.9(3) ?
C5 C6 C1 . . 119.0(3) ?
N1 C8 C1 . . 121.9(3) ?
N1 C8 H8 . . 119.0 ?
C1 C8 H8 . . 119.0 ?
C10 C9 C14 . . 118.3(3) ?
C10 C9 N1 . . 118.8(3) ?
C14 C9 N1 . . 122.7(3) ?
C11 C10 C9 . . 120.8(3) ?
C11 C10 H10 . . 119.6 ?
C9 C10 H10 . . 119.6 ?
C10 C11 C12 . . 119.9(3) ?
C10 C11 H11 . . 120.1 ?
C12 C11 H11 . . 120.1 ?
C11 C12 C13 . . 120.7(3) ?
C11 C12 Cl1 . . 120.7(3) ?
C13 C12 Cl1 . . 118.6(3) ?
C14 C13 C12 . . 119.9(3) ?
C14 C13 H13 . . 120.0 ?
C12 C13 H13 . . 120.0 ?
C13 C14 C9 . . 120.3(3) ?
C13 C14 H14 . . 119.8 ?
C9 C14 H14 . . 119.8 ?
F3 C15 F2 . . 110.6(4) ?
F3 C15 F1 . . 104.5(4) ?
F2 C15 F1 . . 106.8(3) ?
F3 C15 O2 . . 114.8(3) ?
F2 C15 O2 . . 110.1(3) ?
F1 C15 O2 . . 109.6(3) ?
C8 N1 C9 . . 120.8(3) ?
C6 O1 H1 . . 109.5 ?
C15 O2 C3 . . 118.7(3) ?

loop_
_geom_bond_atom_site_label_1
_geom_bond_atom_site_label_2
_geom_bond_site_symmetry_2
_geom_bond_distance
_geom_bond_publ_flag
C1 C2 . 1.392(4) ?
C1 C6 . 1.416(4) ?
C1 C8 . 1.453(4) ?
C2 C3 . 1.357(5) ?
C2 H2 . 0.93 ?
C3 C4 . 1.391(5) ?
C3 O2 . 1.416(4) ?
C4 C5 . 1.363(5) ?
C4 H4 . 0.93 ?
C5 C6 . 1.387(5) ?
C5 H5 . 0.93 ?
C6 O1 . 1.343(4) ?
C8 N1 . 1.282(4) ?
C8 H8 . 0.93 ?
C9 C10 . 1.394(5) ?
C9 C14 . 1.400(4) ?
C9 N1 . 1.407(4) ?
C10 C11 . 1.366(5) ?
C10 H10 . 0.93 ?
C11 C12 . 1.370(5) ?
C11 H11 . 0.93 ?
C12 C13 . 1.376(5) ?
C12 Cl1 . 1.736(4) ?
C13 C14 . 1.371(5) ?
C13 H13 . 0.93 ?
C14 H14 . 0.93 ?
C15 F3 . 1.280(4) ?
C15 F2 . 1.285(4) ?
C15 F1 . 1.323(5) ?
C15 O2 . 1.324(4) ?
O1 H1 . 0.82 ?

loop_
_geom_hbond_atom_site_label_D
_geom_hbond_atom_site_label_H
_geom_hbond_atom_site_label_A
_geom_hbond_site_symmetry_A
_geom_hbond_distance_DH
_geom_hbond_distance_HA
_geom_hbond_distance_DA
_geom_hbond_angle_DHA
O1 H1 N1 . 0.82 1.88 2.604(4) 147
C14 H14 O1 1_554 0.93 2.53 3.396(5) 155
C2 H2 Cg1 4_555 0.93 2.77 3.496(4) 135
C5 H5 Cg1 4_564 0.93 2.98 3.713(4) 136
C10 H10 Cg2 4_554 0.93 2.94 3.644(4) 133
C13 H13 Cg2 4_565 0.93 2.88 3.597(4) 135

loop_
_geom_torsion_atom_site_label_1
_geom_torsion_atom_site_label_2
_geom_torsion_atom_site_label_3
_geom_torsion_atom_site_label_4
_geom_torsion_site_symmetry_1
_geom_torsion_site_symmetry_2
_geom_torsion_site_symmetry_3
_geom_torsion_site_symmetry_4
_geom_torsion
_geom_torsion_publ_flag
C6 C1 C2 C3 . . . . 0.1(4) ?
C8 C1 C2 C3 . . . . -178.3(3) ?
C1 C2 C3 C4 . . . . 1.7(4) ?
C1 C2 C3 O2 . . . . -172.5(2) ?
C2 C3 C4 C5 . . . . -1.1(5) ?
O2 C3 C4 C5 . . . . 173.1(3) ?
C3 C4 C5 C6 . . . . -1.3(5) ?
C4 C5 C6 O1 . . . . -177.5(3) ?
C4 C5 C6 C1 . . . . 3.0(4) ?
C2 C1 C6 O1 . . . . 178.2(3) ?
C8 C1 C6 O1 . . . . -3.4(4) ?
C2 C1 C6 C5 . . . . -2.4(4) ?
C8 C1 C6 C5 . . . . 176.0(3) ?
C2 C1 C8 N1 . . . . -175.6(3) ?
C6 C1 C8 N1 . . . . 6.0(4) ?
C14 C9 C10 C11 . . . . -0.2(5) ?
N1 C9 C10 C11 . . . . -175.7(3) ?
C9 C10 C11 C12 . . . . 0.0(5) ?
C10 C11 C12 C13 . . . . 0.8(5) ?
C10 C11 C12 Cl1 . . . . 179.1(3) ?
C11 C12 C13 C14 . . . . -1.6(5) ?
Cl1 C12 C13 C14 . . . . -179.9(2) ?
C12 C13 C14 C9 . . . . 1.5(5) ?
C10 C9 C14 C13 . . . . -0.6(4) ?
N1 C9 C14 C13 . . . . 174.8(3) ?
C1 C8 N1 C9 . . . . -171.6(3) ?
C10 C9 N1 C8 . . . . -146.5(3) ?
C14 C9 N1 C8 . . . . 38.1(4) ?
F3 C15 O2 C3 . . . . -56.1(5) ?
F2 C15 O2 C3 . . . . 178.3(3) ?
F1 C15 O2 C3 . . . . 61.2(4) ?
C2 C3 O2 C15 . . . . -103.8(4) ?
C4 C3 O2 C15 . . . . 81.9(4) ?

loop_
_cod_related_entry_id
_cod_related_entry_database
_cod_related_entry_code
1 ChemSpider 24743487
